data_1503518
loop_
_publ_author_name
'Davies, Stephen G.'
'Lee, James A.'
'Roberts, Paul M.'
'Thomson, James E.'
'Yin, Jingda'

_publ_section_title
;
 Parallel kinetic resolution of acyclic \g-amino-\a,\b-unsaturated esters:
 application to the asymmetric synthesis of 4-aminopyrrolidin-2-ones.
;
_journal_issue 1
_journal_name_full 'Organic letters'
_journal_page_first 218
_journal_page_last 221
_journal_paper_doi 10.1021/ol203011u
_journal_volume 14
_journal_year 2012
_chemical_formula_moiety 'C41 H52 N2 O2'
_chemical_formula_sum 'C41 H52 N2 O2'
_chemical_formula_weight 604.88
_space_group_IT_number 14
_symmetry_cell_setting monoclinic
_symmetry_space_group_name_Hall '-P 2yn'
_symmetry_space_group_name_H-M 'P 1 21/n 1'
_atom_sites_solution_hydrogens geom
_atom_sites_solution_primary direct
_cell_angle_alpha 90
_cell_angle_beta 116.3099(14)
_cell_angle_gamma 90
_cell_formula_units_Z 4
_cell_length_a 17.7110(6)
_cell_length_b 12.0009(4)
_cell_length_c 18.5046(6)
_cell_measurement_reflns_used 7041
_cell_measurement_temperature 150
_cell_measurement_theta_max 27
_cell_measurement_theta_min 5
_cell_volume 3525.7(2)
_computing_cell_refinement 'DENZO/SCALEPACK (Otwinowski & Minor, 1997)'
_computing_data_collection 'COLLECT (Nonius, 2001).'
_computing_data_reduction 'DENZO/SCALEPACK (Otwinowski & Minor, 1997)'
_computing_molecular_graphics 'CAMERON (Watkin et al., 1996)'
_computing_publication_material 'CRYSTALS (Betteridge et al., 2003)'
_computing_structure_refinement 'CRYSTALS (Betteridge et al., 2003)'
_computing_structure_solution 'USER DEFINED STRUCTURE SOLUTION'
_diffrn_ambient_temperature 150
_diffrn_measured_fraction_theta_full 0.991
_diffrn_measured_fraction_theta_max 0.986
_diffrn_measurement_device Area
_diffrn_measurement_device_type 'Nonius KappaCCD'
_diffrn_measurement_method \w
_diffrn_radiation_monochromator graphite
_diffrn_radiation_type 'Mo K\a'
_diffrn_radiation_wavelength 0.71073
_diffrn_reflns_av_R_equivalents 0.081
_diffrn_reflns_limit_h_max 22
_diffrn_reflns_limit_h_min -22
_diffrn_reflns_limit_k_max 15
_diffrn_reflns_limit_k_min -14
_diffrn_reflns_limit_l_max 23
_diffrn_reflns_limit_l_min -24
_diffrn_reflns_number 13208
_diffrn_reflns_theta_full 26.640
_diffrn_reflns_theta_max 27.464
_diffrn_reflns_theta_min 5.107
_diffrn_standards_number 0
_exptl_absorpt_coefficient_mu 0.069
_exptl_absorpt_correction_T_max 0.99
_exptl_absorpt_correction_T_min 0.98
_exptl_absorpt_correction_type multi-scan
_exptl_absorpt_process_details 'DENZO/SCALEPACK (Otwinowski & Minor, 1997)'
_exptl_crystal_colour colourless
_exptl_crystal_density_diffrn 1.139
_exptl_crystal_density_method 'not measured'
_exptl_crystal_description block
_exptl_crystal_F_000 1312
_exptl_crystal_size_max 0.260
_exptl_crystal_size_mid 0.240
_exptl_crystal_size_min 0.140
_refine_diff_density_max 0.29
_refine_diff_density_min -0.25
_refine_ls_extinction_method None
_refine_ls_goodness_of_fit_ref 1.1484
_refine_ls_hydrogen_treatment none
_refine_ls_matrix_type full
_refine_ls_number_parameters 406
_refine_ls_number_reflns 3716
_refine_ls_number_restraints 0
_refine_ls_R_factor_all 0.1713
_refine_ls_R_factor_gt 0.0632
_refine_ls_shift/su_max 0.0002899
_refine_ls_shift/su_mean 0.0000248
_refine_ls_structure_factor_coef F
_refine_ls_weighting_details
;
 Method, part 1, Chebychev polynomial, (Watkin, 1994, Prince, 1982) 
 [weight] = 1.0/[A~0~*T~0~(x)+A~1~*T~1~(x) ... +A~n-1~]*T~n-1~(x)] 
 where A~i~ are the Chebychev coefficients listed below and x= Fcalc/Fmax 
 Method = Robust Weighting (Prince, 1982) 
 W = [weight] * [1-(deltaF/6*sigmaF)^2^]^2^ 
 A~i~ are: 
 1.19 1.14 0.858 
;
_refine_ls_weighting_scheme calc
_refine_ls_wR_factor_all 0.1171
_refine_ls_wR_factor_gt 0.0627
_refine_ls_wR_factor_ref 0.0627
_reflns_limit_h_max 20
_reflns_limit_h_min -22
_reflns_limit_k_max 15
_reflns_limit_k_min 0
_reflns_limit_l_max 24
_reflns_limit_l_min 0
_reflns_number_gt 3716
_reflns_number_total 7964
_reflns_threshold_expression I>2.0\s(I)
_oxford_diffrn_Wilson_B_factor 0.00
_oxford_diffrn_Wilson_scale 0.00
_oxford_refine_ls_r_factor_ref 0.0632
_oxford_refine_ls_scale 0.2207(6)
_oxford_reflns_number_all 7964
_oxford_reflns_threshold_expression_ref I>2.0\s(I)
_cod_data_source_file ol203011u_si_002.cif
_cod_data_source_block 47
_cod_depositor_comments
;
The following automatic conversions were performed:

'_symmetry_cell_setting' value 'Monoclinic' changed to 'monoclinic'
according to /home/saulius/struct/CIF-dictionaries/cif_core.dic
dictionary named 'cif_core.dic' version 2.4.1 from 2010-06-29.

Automatic conversion script
Id: cif_fix_values 1715 2011-07-08 13:25:40Z adriana 
;
_cod_database_code 1503518

loop_
_symmetry_equiv_pos_as_xyz
x,y,z
-x,-y,-z
-x+1/2,y+1/2,-z+1/2
x+1/2,-y+1/2,z+1/2

loop_
_atom_site_label
_atom_site_type_symbol
_atom_site_fract_x
_atom_site_fract_y
_atom_site_fract_z
_atom_site_U_iso_or_equiv
_atom_site_occupancy
_atom_site_adp_type
_atom_site_refinement_flags_posn
O1 O 0.60152(11) -0.11255(15) 0.76968(11) 0.0322 1.0000 Uani .
C2 C 0.57683(17) -0.0082(2) 0.74516(16) 0.0300 1.0000 Uani .
O3 O 0.59312(15) 0.04230(18) 0.69733(14) 0.0489 1.0000 Uani .
C4 C 0.52565(16) 0.0370(2) 0.78582(15) 0.0273 1.0000 Uani .
C5 C 0.51532(16) 0.1649(2) 0.77832(15) 0.0267 1.0000 Uani .
N6 N 0.51162(13) 0.22082(18) 0.84769(12) 0.0255 1.0000 Uani .
C7 C 0.46572(16) 0.1579(2) 0.88360(16) 0.0270 1.0000 Uani .
C8 C 0.43798(15) 0.2280(2) 0.93551(15) 0.0280 1.0000 Uani .
C9 C 0.42211(18) 0.1761(2) 0.99429(17) 0.0334 1.0000 Uani .
C10 C 0.39234(19) 0.2340(3) 1.04071(18) 0.0409 1.0000 Uani .
C11 C 0.37869(19) 0.3476(3) 1.02911(19) 0.0403 1.0000 Uani .
C12 C 0.39639(19) 0.4019(3) 0.97311(18) 0.0397 1.0000 Uani .
C13 C 0.42532(18) 0.3424(2) 0.92591(16) 0.0337 1.0000 Uani .
C14 C 0.59431(16) 0.2622(2) 0.90979(16) 0.0297 1.0000 Uani .
C15 C 0.66285(16) 0.1738(2) 0.94052(15) 0.0298 1.0000 Uani .
C16 C 0.67092(18) 0.1067(3) 1.00493(17) 0.0394 1.0000 Uani .
C17 C 0.7295(2) 0.0206(3) 1.0312(2) 0.0550 1.0000 Uani .
C18 C 0.7808(2) 0.0007(3) 0.9947(2) 0.0575 1.0000 Uani .
C19 C 0.77521(19) 0.0680(3) 0.9325(2) 0.0504 1.0000 Uani .
C20 C 0.71666(17) 0.1538(3) 0.90532(18) 0.0384 1.0000 Uani .
C21 C 0.61936(19) 0.3674(2) 0.87948(19) 0.0388 1.0000 Uani .
C22 C 0.44362(15) 0.1976(2) 0.69512(15) 0.0246 1.0000 Uani .
N23 N 0.35840(12) 0.16301(18) 0.68452(12) 0.0253 1.0000 Uani .
C24 C 0.31574(15) 0.2483(2) 0.70987(15) 0.0268 1.0000 Uani .
C25 C 0.23846(16) 0.2053(2) 0.71657(15) 0.0263 1.0000 Uani .
C26 C 0.17129(17) 0.2784(2) 0.70072(17) 0.0346 1.0000 Uani .
C27 C 0.09957(19) 0.2432(3) 0.7068(2) 0.0455 1.0000 Uani .
C28 C 0.09456(19) 0.1349(3) 0.7290(2) 0.0444 1.0000 Uani .
C29 C 0.1596(2) 0.0628(3) 0.74462(19) 0.0409 1.0000 Uani .
C30 C 0.23158(17) 0.0974(2) 0.73846(17) 0.0343 1.0000 Uani .
C31 C 0.30490(16) 0.1358(2) 0.59850(16) 0.0309 1.0000 Uani .
C32 C 0.32829(15) 0.0277(2) 0.57299(15) 0.0299 1.0000 Uani .
C33 C 0.32724(18) -0.0717(3) 0.61038(18) 0.0392 1.0000 Uani .
C34 C 0.3430(2) -0.1727(3) 0.5830(2) 0.0432 1.0000 Uani .
C35 C 0.3605(2) -0.1754(3) 0.5178(2) 0.0463 1.0000 Uani .
C36 C 0.3624(2) -0.0772(3) 0.4792(2) 0.0495 1.0000 Uani .
C37 C 0.34649(19) 0.0233(3) 0.50694(17) 0.0387 1.0000 Uani .
C38 C 0.45000(16) 0.3208(2) 0.67564(16) 0.0281 1.0000 Uani .
C39 C 0.51805(18) 0.3470(3) 0.64799(18) 0.0385 1.0000 Uani .
C40 C 0.5311(2) 0.4710(3) 0.6480(2) 0.0538 1.0000 Uani .
C41 C 0.4951(2) 0.2971(3) 0.5644(2) 0.0560 1.0000 Uani .
C42 C 0.64905(17) -0.1788(2) 0.73673(17) 0.0356 1.0000 Uani .
C43 C 0.6670(3) -0.2850(3) 0.7857(2) 0.0581 1.0000 Uani .
C44 C 0.5935(2) -0.2014(3) 0.64808(18) 0.0480 1.0000 Uani .
C45 C 0.7306(2) -0.1211(3) 0.7508(2) 0.0591 1.0000 Uani .
H41 H 0.5570 0.0156 0.8422 0.0335 1.0000 Uiso R
H42 H 0.4695 0.0020 0.7620 0.0316 1.0000 Uiso R
H51 H 0.5686 0.1923 0.7744 0.0343 1.0000 Uiso R
H71 H 0.5009 0.0955 0.9154 0.0350 1.0000 Uiso R
H72 H 0.4146 0.1268 0.8384 0.0329 1.0000 Uiso R
H91 H 0.4300 0.0995 1.0021 0.0421 1.0000 Uiso R
H101 H 0.3817 0.1978 1.0780 0.0489 1.0000 Uiso R
H111 H 0.3583 0.3867 1.0605 0.0433 1.0000 Uiso R
H121 H 0.3883 0.4807 0.9670 0.0489 1.0000 Uiso R
H131 H 0.4357 0.3792 0.8852 0.0378 1.0000 Uiso R
H141 H 0.5870 0.2831 0.9580 0.0329 1.0000 Uiso R
H161 H 0.6373 0.1211 1.0322 0.0434 1.0000 Uiso R
H171 H 0.7340 -0.0245 1.0756 0.0646 1.0000 Uiso R
H181 H 0.8192 -0.0573 1.0147 0.0747 1.0000 Uiso R
H191 H 0.8106 0.0555 0.9070 0.0654 1.0000 Uiso R
H201 H 0.7114 0.2004 0.8628 0.0483 1.0000 Uiso R
H211 H 0.6745 0.3914 0.9209 0.0606 1.0000 Uiso R
H213 H 0.5784 0.4247 0.8703 0.0603 1.0000 Uiso R
H212 H 0.6227 0.3535 0.8312 0.0601 1.0000 Uiso R
H221 H 0.4551 0.1526 0.6570 0.0321 1.0000 Uiso R
H242 H 0.3573 0.2757 0.7640 0.0377 1.0000 Uiso R
H241 H 0.2977 0.3125 0.6748 0.0354 1.0000 Uiso R
H261 H 0.1770 0.3519 0.6856 0.0447 1.0000 Uiso R
H271 H 0.0556 0.2936 0.6982 0.0543 1.0000 Uiso R
H281 H 0.0462 0.1096 0.7324 0.0499 1.0000 Uiso R
H291 H 0.1548 -0.0113 0.7602 0.0409 1.0000 Uiso R
H301 H 0.2759 0.0463 0.7491 0.0440 1.0000 Uiso R
H312 H 0.2469 0.1283 0.5898 0.0335 1.0000 Uiso R
H311 H 0.3087 0.1934 0.5611 0.0348 1.0000 Uiso R
H331 H 0.3160 -0.0695 0.6556 0.0431 1.0000 Uiso R
H341 H 0.3406 -0.2405 0.6125 0.0505 1.0000 Uiso R
H351 H 0.3731 -0.2428 0.4981 0.0571 1.0000 Uiso R
H361 H 0.3761 -0.0798 0.4351 0.0577 1.0000 Uiso R
H371 H 0.3481 0.0903 0.4798 0.0449 1.0000 Uiso R
H381 H 0.4670 0.3621 0.7282 0.0362 1.0000 Uiso R
H382 H 0.3945 0.3454 0.6355 0.0350 1.0000 Uiso R
H391 H 0.5737 0.3132 0.6858 0.0477 1.0000 Uiso R
H401 H 0.5718 0.4885 0.6275 0.0852 1.0000 Uiso R
H402 H 0.5509 0.5013 0.7021 0.0852 1.0000 Uiso R
H403 H 0.4782 0.5050 0.6140 0.0847 1.0000 Uiso R
H412 H 0.5355 0.3210 0.5474 0.0878 1.0000 Uiso R
H411 H 0.4931 0.2161 0.5630 0.0883 1.0000 Uiso R
H413 H 0.4416 0.3245 0.5245 0.0878 1.0000 Uiso R
H432 H 0.6951 -0.3374 0.7652 0.0894 1.0000 Uiso R
H431 H 0.7037 -0.2674 0.8391 0.0894 1.0000 Uiso R
H433 H 0.6148 -0.3161 0.7798 0.0885 1.0000 Uiso R
H442 H 0.6204 -0.2517 0.6245 0.0732 1.0000 Uiso R
H441 H 0.5394 -0.2343 0.6417 0.0730 1.0000 Uiso R
H443 H 0.5834 -0.1316 0.6178 0.0731 1.0000 Uiso R
H452 H 0.7660 -0.1723 0.7435 0.0937 1.0000 Uiso R
H451 H 0.7579 -0.0967 0.8066 0.0948 1.0000 Uiso R
H453 H 0.7190 -0.0585 0.7156 0.0942 1.0000 Uiso R

loop_
_atom_site_aniso_label
_atom_site_aniso_U_11
_atom_site_aniso_U_22
_atom_site_aniso_U_33
_atom_site_aniso_U_23
_atom_site_aniso_U_13
_atom_site_aniso_U_12
O1 0.0362(10) 0.0302(11) 0.0340(10) -0.0020(8) 0.0190(8) 0.0079(8)
C2 0.0341(14) 0.0264(15) 0.0315(14) -0.0006(12) 0.0165(12) 0.0042(12)
O3 0.0701(15) 0.0372(12) 0.0610(14) 0.0083(11) 0.0487(13) 0.0114(11)
C4 0.0247(13) 0.0288(14) 0.0265(13) -0.0019(11) 0.0097(11) 0.0017(11)
C5 0.0248(12) 0.0276(14) 0.0295(13) 0.0006(11) 0.0136(11) 0.0006(11)
N6 0.0250(11) 0.0274(12) 0.0246(10) -0.0026(9) 0.0114(9) -0.0008(9)
C7 0.0302(13) 0.0215(14) 0.0292(13) -0.0013(11) 0.0132(11) 0.0010(11)
C8 0.0207(12) 0.0313(16) 0.0300(13) -0.0039(11) 0.0094(10) 0.0007(11)
C9 0.0418(16) 0.0255(14) 0.0417(15) -0.0027(13) 0.0264(13) -0.0020(12)
C10 0.0451(17) 0.045(2) 0.0432(16) -0.0006(15) 0.0295(14) -0.0017(14)
C11 0.0376(16) 0.0466(19) 0.0442(17) -0.0125(15) 0.0250(14) -0.0014(14)
C12 0.0450(17) 0.0314(16) 0.0447(17) -0.0050(14) 0.0217(14) 0.0033(14)
C13 0.0391(16) 0.0292(16) 0.0329(14) -0.0001(12) 0.0161(13) 0.0020(12)
C14 0.0306(13) 0.0288(15) 0.0288(13) -0.0049(12) 0.0123(11) -0.0045(12)
C15 0.0253(13) 0.0286(15) 0.0290(14) -0.0036(12) 0.0062(11) -0.0046(11)
C16 0.0315(15) 0.0444(18) 0.0296(14) -0.0001(13) 0.0020(12) -0.0092(13)
C17 0.046(2) 0.043(2) 0.0496(19) 0.0085(16) -0.0021(16) -0.0099(16)
C18 0.0373(18) 0.0361(19) 0.072(2) -0.0081(18) -0.0004(17) 0.0009(15)
C19 0.0293(16) 0.050(2) 0.061(2) -0.0186(18) 0.0105(15) 0.0004(14)
C20 0.0276(14) 0.0413(18) 0.0390(15) -0.0057(14) 0.0081(12) -0.0001(13)
C21 0.0376(16) 0.0293(16) 0.0421(16) -0.0028(13) 0.0111(13) -0.0064(13)
C22 0.0241(13) 0.0251(14) 0.0237(12) -0.0016(10) 0.0097(10) 0.0025(10)
N23 0.0229(10) 0.0251(11) 0.0262(11) -0.0027(9) 0.0094(9) -0.0016(9)
C24 0.0272(13) 0.0210(13) 0.0310(13) 0.0003(11) 0.0118(11) 0.0024(11)
C25 0.0240(13) 0.0299(14) 0.0264(12) -0.0036(11) 0.0123(10) -0.0003(11)
C26 0.0348(15) 0.0296(16) 0.0421(15) -0.0009(12) 0.0194(13) 0.0017(12)
C27 0.0341(16) 0.047(2) 0.060(2) -0.0052(16) 0.0255(15) 0.0056(14)
C28 0.0325(16) 0.050(2) 0.0565(19) -0.0070(16) 0.0248(14) -0.0087(14)
C29 0.0478(19) 0.0317(16) 0.0464(17) 0.0015(14) 0.0237(15) -0.0080(14)
C30 0.0307(15) 0.0329(16) 0.0386(15) 0.0060(13) 0.0146(13) 0.0036(12)
C31 0.0235(13) 0.0374(16) 0.0274(13) -0.0040(12) 0.0071(11) 0.0013(11)
C32 0.0214(13) 0.0365(16) 0.0250(12) -0.0044(12) 0.0041(11) -0.0020(11)
C33 0.0387(16) 0.0402(18) 0.0359(15) -0.0067(14) 0.0140(13) -0.0017(14)
C34 0.0460(17) 0.0278(16) 0.0503(18) -0.0069(14) 0.0163(15) -0.0017(14)
C35 0.0467(18) 0.0406(19) 0.0496(18) -0.0159(16) 0.0197(15) 0.0009(15)
C36 0.051(2) 0.058(2) 0.0415(17) -0.0141(16) 0.0229(15) 0.0009(17)
C37 0.0433(17) 0.0392(17) 0.0338(15) 0.0009(13) 0.0173(13) -0.0002(14)
C38 0.0266(13) 0.0283(15) 0.0300(13) 0.0049(11) 0.0129(11) 0.0034(11)
C39 0.0342(15) 0.0422(18) 0.0444(17) 0.0084(14) 0.0222(14) 0.0014(13)
C40 0.053(2) 0.049(2) 0.071(2) 0.0110(18) 0.0382(19) -0.0060(17)
C41 0.062(2) 0.067(2) 0.053(2) 0.0099(18) 0.0392(18) 0.0115(19)
C42 0.0344(15) 0.0383(17) 0.0343(14) -0.0083(13) 0.0153(12) 0.0088(13)
C43 0.071(2) 0.052(2) 0.056(2) 0.0037(17) 0.0321(19) 0.0321(19)
C44 0.055(2) 0.051(2) 0.0371(16) -0.0113(15) 0.0196(15) 0.0098(16)
C45 0.0416(19) 0.061(2) 0.081(3) -0.023(2) 0.0329(18) -0.0022(17)

loop_
_atom_type_symbol
_atom_type_scat_dispersion_real
_atom_type_scat_dispersion_imag
_atom_type_scat_Cromer_Mann_a1
_atom_type_scat_Cromer_Mann_b1
_atom_type_scat_Cromer_Mann_a2
_atom_type_scat_Cromer_Mann_b2
_atom_type_scat_Cromer_Mann_a3
_atom_type_scat_Cromer_Mann_b3
_atom_type_scat_Cromer_Mann_a4
_atom_type_scat_Cromer_Mann_b4
_atom_type_scat_Cromer_Mann_c
_atom_type_scat_source
C 0.0033 0.0016 2.3100 20.8439 1.0200 10.2075 1.5886 0.5687 0.8650 51.6512 0.2156 'International Tables Vol C 4.2.6.8 and 6.1.1.4'
H 0.0000 0.0000 0.4930 10.5109 0.3229 26.1257 0.1402 3.1424 0.0408 57.7998 0.0030 'International Tables Vol C 4.2.6.8 and 6.1.1.4'
N 0.0061 0.0033 12.2126 0.0057 3.1322 9.8933 2.0125 28.9975 1.1663 0.5826 -11.5290 'International Tables Vol C 4.2.6.8 and 6.1.1.4'
O 0.0106 0.0060 3.0485 13.2771 2.2868 5.7011 1.5463 0.3239 0.8670 32.9089 0.2508 'International Tables Vol C 4.2.6.8 and 6.1.1.4'

loop_
_geom_angle_atom_site_label_1
_geom_angle_atom_site_label_2
_geom_angle_atom_site_label_3
_geom_angle
_geom_angle_publ_flag
C2 O1 C42 121.7(2) yes
O1 C2 O3 124.7(2) yes
O1 C2 C4 110.2(2) yes
O3 C2 C4 125.1(3) yes
C2 C4 C5 112.7(2) yes
C2 C4 H41 104.8 no
C5 C4 H41 110.3 no
C2 C4 H42 109.4 no
C5 C4 H42 109.1 no
H41 C4 H42 110.4 no
C4 C5 N6 115.0(2) yes
C4 C5 C22 110.6(2) yes
N6 C5 C22 114.6(2) yes
C4 C5 H51 104.3 no
N6 C5 H51 108.2 no
C22 C5 H51 102.8 no
C5 N6 C7 114.1(2) yes
C5 N6 C14 114.53(19) yes
C7 N6 C14 112.01(19) yes
N6 C7 C8 113.7(2) yes
N6 C7 H71 109.3 no
C8 C7 H71 109.9 no
N6 C7 H72 107.1 no
C8 C7 H72 108.2 no
H71 C7 H72 108.4 no
C7 C8 C9 118.9(2) yes
C7 C8 C13 123.2(2) yes
C9 C8 C13 117.9(3) yes
C8 C9 C10 121.9(3) yes
C8 C9 H91 119.7 no
C10 C9 H91 118.4 no
C9 C10 C11 119.3(3) yes
C9 C10 H101 120.0 no
C11 C10 H101 120.7 no
C10 C11 C12 120.1(3) yes
C10 C11 H111 119.1 no
C12 C11 H111 120.8 no
C11 C12 C13 120.1(3) yes
C11 C12 H121 119.1 no
C13 C12 H121 120.8 no
C12 C13 C8 120.7(3) yes
C12 C13 H131 120.7 no
C8 C13 H131 118.6 no
N6 C14 C15 113.9(2) yes
N6 C14 C21 109.8(2) yes
C15 C14 C21 113.6(2) yes
N6 C14 H141 107.7 no
C15 C14 H141 104.0 no
C21 C14 H141 107.3 no
C14 C15 C16 119.1(3) yes
C14 C15 C20 123.0(2) yes
C16 C15 C20 117.9(3) yes
C15 C16 C17 120.4(3) yes
C15 C16 H161 119.9 no
C17 C16 H161 119.6 no
C16 C17 C18 120.7(3) yes
C16 C17 H171 119.0 no
C18 C17 H171 120.2 no
C17 C18 C19 119.6(3) yes
C17 C18 H181 117.6 no
C19 C18 H181 122.9 no
C18 C19 C20 120.3(3) yes
C18 C19 H191 120.4 no
C20 C19 H191 119.3 no
C15 C20 C19 121.0(3) yes
C15 C20 H201 117.2 no
C19 C20 H201 121.8 no
C14 C21 H211 107.9 no
C14 C21 H213 109.8 no
H211 C21 H213 110.0 no
C14 C21 H212 110.9 no
H211 C21 H212 109.6 no
H213 C21 H212 108.7 no
C5 C22 N23 113.3(2) yes
C5 C22 C38 111.3(2) yes
N23 C22 C38 114.3(2) yes
C5 C22 H221 103.7 no
N23 C22 H221 105.8 no
C38 C22 H221 107.5 no
C22 N23 C24 113.5(2) yes
C22 N23 C31 109.3(2) yes
C24 N23 C31 108.77(19) yes
N23 C24 C25 113.5(2) yes
N23 C24 H242 107.2 no
C25 C24 H242 108.6 no
N23 C24 H241 113.9 no
C25 C24 H241 106.6 no
H242 C24 H241 106.8 no
C24 C25 C26 118.9(2) yes
C24 C25 C30 123.0(2) yes
C26 C25 C30 118.2(2) yes
C25 C26 C27 121.0(3) yes
C25 C26 H261 117.1 no
C27 C26 H261 121.9 no
C26 C27 C28 119.5(3) yes
C26 C27 H271 120.5 no
C28 C27 H271 119.9 no
C27 C28 C29 120.1(3) yes
C27 C28 H281 120.5 no
C29 C28 H281 119.4 no
C28 C29 C30 120.7(3) yes
C28 C29 H291 118.5 no
C30 C29 H291 120.8 no
C29 C30 C25 120.5(3) yes
C29 C30 H301 119.6 no
C25 C30 H301 119.8 no
N23 C31 C32 113.2(2) yes
N23 C31 H312 108.9 no
C32 C31 H312 106.6 no
N23 C31 H311 112.5 no
C32 C31 H311 105.5 no
H312 C31 H311 109.8 no
C31 C32 C33 121.5(2) yes
C31 C32 C37 120.7(3) yes
C33 C32 C37 117.7(3) yes
C32 C33 C34 121.4(3) yes
C32 C33 H331 118.3 no
C34 C33 H331 120.2 no
C33 C34 C35 120.1(3) yes
C33 C34 H341 116.9 no
C35 C34 H341 123.1 no
C34 C35 C36 120.0(3) yes
C34 C35 H351 122.6 no
C36 C35 H351 117.4 no
C35 C36 C37 119.5(3) yes
C35 C36 H361 119.3 no
C37 C36 H361 121.3 no
C32 C37 C36 121.4(3) yes
C32 C37 H371 120.0 no
C36 C37 H371 118.6 no
C22 C38 C39 115.2(2) yes
C22 C38 H381 105.5 no
C39 C38 H381 106.0 no
C22 C38 H382 108.4 no
C39 C38 H382 110.9 no
H381 C38 H382 110.6 no
C38 C39 C40 110.2(2) yes
C38 C39 C41 111.1(3) yes
C40 C39 C41 110.9(3) yes
C38 C39 H391 110.9 no
C40 C39 H391 107.2 no
C41 C39 H391 106.4 no
C39 C40 H401 110.7 no
C39 C40 H402 110.7 no
H401 C40 H402 109.2 no
C39 C40 H403 108.4 no
H401 C40 H403 109.3 no
H402 C40 H403 108.5 no
C39 C41 H412 108.4 no
C39 C41 H411 113.9 no
H412 C41 H411 108.6 no
C39 C41 H413 111.6 no
H412 C41 H413 106.0 no
H411 C41 H413 107.9 no
O1 C42 C43 102.3(2) yes
O1 C42 C44 109.2(2) yes
C43 C42 C44 111.1(3) yes
O1 C42 C45 111.0(2) yes
C43 C42 C45 110.5(3) yes
C44 C42 C45 112.3(3) yes
C42 C43 H432 108.4 no
C42 C43 H431 107.8 no
H432 C43 H431 108.7 no
C42 C43 H433 108.9 no
H432 C43 H433 109.7 no
H431 C43 H433 113.2 no
C42 C44 H442 112.3 no
C42 C44 H441 109.2 no
H442 C44 H441 109.6 no
C42 C44 H443 109.3 no
H442 C44 H443 105.8 no
H441 C44 H443 110.5 no
C42 C45 H452 108.9 no
C42 C45 H451 107.8 no
H452 C45 H451 107.7 no
C42 C45 H453 110.0 no
H452 C45 H453 112.1 no
H451 C45 H453 110.1 no

loop_
_geom_bond_atom_site_label_1
_geom_bond_atom_site_label_2
_geom_bond_distance
_geom_bond_publ_flag
O1 C2 1.338(3) yes
O1 C42 1.472(3) yes
C2 O3 1.208(3) yes
C2 C4 1.512(4) yes
C4 C5 1.545(4) yes
C4 H41 0.975 no
C4 H42 0.985 no
C5 N6 1.475(3) yes
C5 C22 1.550(3) yes
C5 H51 1.031 no
N6 C7 1.467(3) yes
N6 C14 1.490(3) yes
C7 C8 1.513(4) yes
C7 H71 0.986 no
C7 H72 0.994 no
C8 C9 1.386(4) yes
C8 C13 1.389(4) yes
C9 C10 1.379(4) yes
C9 H91 0.932 no
C10 C11 1.385(4) yes
C10 H101 0.903 no
C11 C12 1.372(4) yes
C11 H111 0.935 no
C12 C13 1.390(4) yes
C12 H121 0.956 no
C13 H131 0.959 no
C14 C15 1.520(4) yes
C14 C21 1.525(4) yes
C14 H141 0.989 no
C15 C16 1.392(4) yes
C15 C20 1.393(4) yes
C16 C17 1.390(5) yes
C16 H161 0.952 no
C17 C18 1.372(5) yes
C17 H171 0.958 no
C18 C19 1.372(5) yes
C18 H181 0.929 no
C19 C20 1.388(4) yes
C19 H191 0.948 no
C20 H201 0.936 no
C21 H211 0.980 no
C21 H213 0.958 no
C21 H212 0.936 no
C22 N23 1.492(3) yes
C22 C38 1.538(4) yes
C22 H221 0.979 no
N23 C24 1.468(3) yes
N23 C31 1.484(3) yes
C24 C25 1.518(3) yes
C24 H242 0.999 no
C24 H241 0.966 no
C25 C26 1.401(4) yes
C25 C30 1.378(4) yes
C26 C27 1.390(4) yes
C26 H261 0.944 no
C27 C28 1.378(5) yes
C27 H271 0.942 no
C28 C29 1.366(4) yes
C28 H281 0.937 no
C29 C30 1.392(4) yes
C29 H291 0.950 no
C30 H301 0.946 no
C31 C32 1.501(4) yes
C31 H312 0.970 no
C31 H311 1.001 no
C32 C33 1.384(4) yes
C32 C37 1.396(4) yes
C33 C34 1.388(4) yes
C33 H331 0.942 no
C34 C35 1.374(5) yes
C34 H341 0.991 no
C35 C36 1.387(5) yes
C35 H351 0.953 no
C36 C37 1.388(5) yes
C36 H361 0.948 no
C37 H371 0.955 no
C38 C39 1.536(4) yes
C38 H381 1.012 no
C38 H382 0.979 no
C39 C40 1.506(4) yes
C39 C41 1.536(5) yes
C39 H391 1.007 no
C40 H401 0.974 no
C40 H402 0.972 no
C40 H403 0.958 no
C41 H412 0.945 no
C41 H411 0.973 no
C41 H413 0.965 no
C42 C43 1.515(5) yes
C42 C44 1.517(4) yes
C42 C45 1.517(4) yes
C43 H432 0.977 no
C43 H431 0.934 no
C43 H433 0.957 no
C44 H442 0.984 no
C44 H441 0.992 no
C44 H443 0.980 no
C45 H452 0.930 no
C45 H451 0.971 no
C45 H453 0.954 no

loop_
_geom_hbond_atom_site_label_D
_geom_hbond_atom_site_label_H
_geom_hbond_atom_site_label_A
_geom_hbond_angle_DHA
_geom_hbond_distance_DH
_geom_hbond_distance_HA
_geom_hbond_distance_DA
_geom_hbond_publ_flag
C22 H221 O3 123 0.98 2.58 3.223(5) yes
C24 H242 N6 129 1.00 2.56 3.287(5) yes
